data_7204430
loop_
_publ_author_name
'Baxendale, Ian R.'
'Lee, Ai-Lan'
'Ley, Steven V.'

_publ_section_title
;
 A concise synthesis of carpanone using solid-supported reagents and
 scavengers
;
_journal_issue 16
_journal_name_full 'Journal of the Chemical Society, Perkin Transactions 1'
_journal_page_first 1850
_journal_paper_doi 10.1039/b203388g
_journal_year 2002
_chemical_formula_moiety 'C20 H18 O6'
_chemical_formula_sum 'C20 H18 O6'
_chemical_formula_weight 354.34
_space_group_IT_number 14
_symmetry_cell_setting monoclinic
_symmetry_space_group_name_Hall '-P 2ybc'
_symmetry_space_group_name_H-M 'P 1 21/c 1'
_atom_sites_solution_hydrogens geom
_atom_sites_solution_primary direct
_atom_sites_solution_secondary difmap
_audit_creation_method 'SHELXL-97 plus manual editing'
_cell_angle_alpha 90.00
_cell_angle_beta 107.629(3)
_cell_angle_gamma 90.00
_cell_formula_units_Z 4
_cell_length_a 8.3846(4)
_cell_length_b 27.9562(17)
_cell_length_c 7.1987(4)
_cell_measurement_reflns_used 17352
_cell_measurement_temperature 180(2)
_cell_measurement_theta_max 25.03
_cell_measurement_theta_min 1.00
_cell_volume 1608.14(16)
_computing_cell_refinement 'HKL Scalepack (Otwinowski & Minor 1997)'
_computing_data_collection 'Collect (Nonius B.V. 1998)'
_computing_data_reduction
;
HKL Denzo and Scalepack (Otwinowski & Minor 1997)
;
_computing_publication_material 'SHELXL-97 (Sheldrick 1997)'
_computing_structure_refinement 'SHELXL-97 (Sheldrick 1997)'
_computing_structure_solution 'SHELXS-97 (Sheldrick 1997)'
_diffrn_ambient_temperature 180(2)
_diffrn_measured_fraction_theta_full 0.972
_diffrn_measured_fraction_theta_max 0.972
_diffrn_measurement_device_type 'Nonius Kappa CCD'
_diffrn_measurement_method 'Thin slice \w and \f scans'
_diffrn_radiation_monochromator graphite
_diffrn_radiation_source 'fine-focus sealed tube'
_diffrn_radiation_type MoK\a
_diffrn_radiation_wavelength 0.71073
_diffrn_reflns_av_R_equivalents 0.0463
_diffrn_reflns_av_sigmaI/netI 0.0560
_diffrn_reflns_limit_h_max 9
_diffrn_reflns_limit_h_min -9
_diffrn_reflns_limit_k_max 30
_diffrn_reflns_limit_k_min -33
_diffrn_reflns_limit_l_max 8
_diffrn_reflns_limit_l_min -8
_diffrn_reflns_number 8235
_diffrn_reflns_theta_full 25.03
_diffrn_reflns_theta_max 25.03
_diffrn_reflns_theta_min 3.59
_diffrn_standards_number 0
_exptl_absorpt_coefficient_mu 0.109
_exptl_absorpt_correction_T_max 0.992
_exptl_absorpt_correction_T_min 0.878
_exptl_absorpt_correction_type multi-scan
_exptl_absorpt_process_details 'Sortav Blessing (1995)'
_exptl_crystal_colour colourless
_exptl_crystal_density_diffrn 1.464
_exptl_crystal_density_method 'not measured'
_exptl_crystal_description plate
_exptl_crystal_F_000 744
_exptl_crystal_size_max 0.16
_exptl_crystal_size_mid 0.16
_exptl_crystal_size_min 0.07
_refine_diff_density_max 0.173
_refine_diff_density_min -0.219
_refine_diff_density_rms 0.051
_refine_ls_extinction_method none
_refine_ls_goodness_of_fit_ref 1.056
_refine_ls_hydrogen_treatment mixed
_refine_ls_matrix_type full
_refine_ls_number_parameters 237
_refine_ls_number_reflns 2752
_refine_ls_number_restraints 0
_refine_ls_restrained_S_all 1.056
_refine_ls_R_factor_all 0.0631
_refine_ls_R_factor_gt 0.0406
_refine_ls_shift/su_max 0.007
_refine_ls_shift/su_mean 0.002
_refine_ls_structure_factor_coef Fsqd
_refine_ls_weighting_details 'calc w=1/[\s^2^(Fo^2^)+(0.0359P)^2^+0.4036P] where P=(Fo^2^+2Fc^2^)/3'
_refine_ls_weighting_scheme calc
_refine_ls_wR_factor_gt 0.0873
_refine_ls_wR_factor_ref 0.0962
_reflns_number_gt 2092
_reflns_number_total 2752
_reflns_threshold_expression >2sigma(I)
_cod_data_source_file b203388g.txt
_cod_data_source_block
;
;
_cod_depositor_comments
;
The following automatic conversions were performed:
'_atom_site_symetry_multiplicity' tag replaced with
'_atom_site_symmetry_multiplicity'.

Automatic conversion script
Id: cif_correct_tags 1440 2010-10-19 06:21:57Z saulius 
;
_cod_original_cell_volume 1608.14(15)
_cod_original_sg_symbol_H-M P21/c
_cod_database_code 7204430

loop_
_symmetry_equiv_pos_as_xyz
'x, y, z'
'-x, y+1/2, -z+1/2'
'-x, -y, -z'
'x, -y-1/2, z-1/2'

loop_
_atom_site_label
_atom_site_type_symbol
_atom_site_fract_x
_atom_site_fract_y
_atom_site_fract_z
_atom_site_U_iso_or_equiv
_atom_site_adp_type
_atom_site_occupancy
_atom_site_symmetry_multiplicity
_atom_site_calc_flag
_atom_site_refinement_flags
_atom_site_disorder_assembly
_atom_site_disorder_group
O1 O 0.41684(15) 0.33635(4) 0.57563(17) 0.0307(3) Uani 1 1 d . . .
O2 O 0.44351(16) 0.46892(5) 0.15856(19) 0.0386(4) Uani 1 1 d . . .
O3 O 0.28837(17) 0.51870(4) 0.2950(2) 0.0419(4) Uani 1 1 d . . .
C1 C 0.2746(2) 0.41153(6) 0.5941(2) 0.0265(4) Uani 1 1 d . . .
C2 C 0.3730(2) 0.38306(6) 0.5148(3) 0.0267(4) Uani 1 1 d . . .
C3 C 0.4341(2) 0.39857(7) 0.3634(3) 0.0303(4) Uani 1 1 d . . .
H3A H 0.4984 0.3782 0.3081 0.036 Uiso 1 1 calc R . .
C4 C 0.3962(2) 0.44441(6) 0.3002(3) 0.0299(4) Uani 1 1 d . . .
C5 C 0.3027(2) 0.47397(6) 0.3803(3) 0.0302(4) Uani 1 1 d . . .
C6 C 0.2423(2) 0.45886(7) 0.5261(3) 0.0307(4) Uani 1 1 d . . .
H6A H 0.1795 0.4799 0.5809 0.037 Uiso 1 1 calc R . .
C7 C 0.2095(2) 0.39329(6) 0.7567(3) 0.0272(4) Uani 1 1 d . . .
H7A H 0.2785 0.4089 0.8799 0.033 Uiso 1 1 calc R . .
C8 C 0.0249(2) 0.40573(7) 0.7330(3) 0.0284(4) Uani 1 1 d . . .
H8A H 0.0095 0.4407 0.7049 0.034 Uiso 1 1 calc R . .
C9 C -0.0118(2) 0.39608(7) 0.9253(3) 0.0346(5) Uani 1 1 d . . .
H9A H -0.1276 0.4052 0.9124 0.052 Uiso 1 1 calc R . .
H9B H 0.0647 0.4149 1.0295 0.052 Uiso 1 1 calc R . .
H9C H 0.0039 0.3620 0.9572 0.052 Uiso 1 1 calc R . .
C10 C 0.3546(3) 0.51339(7) 0.1357(3) 0.0406(5) Uani 1 1 d . . .
H10A H 0.4311 0.5402 0.1340 0.049 Uiso 1 1 calc R . .
H10B H 0.2627 0.5135 0.0111 0.049 Uiso 1 1 calc R . .
O1' O 0.01827(17) 0.22994(5) 0.5400(2) 0.0470(4) Uani 1 1 d . . .
O2' O 0.58547(16) 0.26071(5) 0.8779(2) 0.0410(4) Uani 1 1 d . . .
O3' O 0.54135(15) 0.34044(4) 0.91229(19) 0.0365(3) Uani 1 1 d . . .
C1' C 0.1000(2) 0.30944(6) 0.6460(3) 0.0289(4) Uani 1 1 d . . .
C2' C 0.1312(2) 0.25719(7) 0.6274(3) 0.0330(5) Uani 1 1 d . . .
C3' C 0.2997(2) 0.23910(7) 0.7198(3) 0.0324(5) Uani 1 1 d . . .
H3A' H 0.3203 0.2057 0.7364 0.039 Uiso 1 1 calc R . .
C4' C 0.4235(2) 0.27038(6) 0.7802(3) 0.0309(4) Uani 1 1 d . . .
C5' C 0.4013(2) 0.32346(6) 0.7609(3) 0.0288(4) Uani 1 1 d . . .
C6' C 0.2366(2) 0.33913(6) 0.7845(3) 0.0268(4) Uani 1 1 d . . .
H6A' H 0.2382 0.3312 0.9205 0.032 Uiso 1 1 calc R . .
C7' C -0.0493(2) 0.32790(7) 0.5517(3) 0.0325(4) Uani 1 1 d . . .
H7A' H -0.1301 0.3070 0.4704 0.039 Uiso 1 1 calc R . .
C8' C -0.0996(2) 0.37868(7) 0.5637(3) 0.0308(4) Uani 1 1 d . . .
H8A' H -0.2082 0.3778 0.5943 0.037 Uiso 1 1 calc R . .
C9' C -0.1360(3) 0.40285(7) 0.3635(3) 0.0393(5) Uani 1 1 d . . .
H9A' H -0.2191 0.3840 0.2658 0.059 Uiso 1 1 calc R . .
H9B' H -0.0325 0.4048 0.3273 0.059 Uiso 1 1 calc R . .
H9C' H -0.1796 0.4351 0.3697 0.059 Uiso 1 1 calc R . .
C10' C 0.6699(2) 0.30601(7) 0.9258(3) 0.0427(5) Uani 1 1 d . . .
H10C H 0.7493 0.3053 1.0593 0.051 Uiso 1 1 calc R . .
H10D H 0.7326 0.3137 0.8330 0.051 Uiso 1 1 calc R . .

loop_
_atom_site_aniso_label
_atom_site_aniso_U_11
_atom_site_aniso_U_22
_atom_site_aniso_U_33
_atom_site_aniso_U_23
_atom_site_aniso_U_13
_atom_site_aniso_U_12
O1 0.0357(7) 0.0266(7) 0.0330(8) 0.0009(5) 0.0151(6) 0.0029(5)
O2 0.0453(8) 0.0368(8) 0.0413(8) 0.0059(6) 0.0245(7) 0.0023(6)
O3 0.0530(9) 0.0328(8) 0.0497(9) 0.0108(6) 0.0302(7) 0.0063(6)
C1 0.0246(9) 0.0272(10) 0.0281(10) -0.0028(8) 0.0086(8) -0.0032(8)
C2 0.0262(10) 0.0244(10) 0.0289(10) -0.0006(8) 0.0073(8) -0.0014(8)
C3 0.0241(10) 0.0331(11) 0.0355(11) -0.0054(8) 0.0120(8) -0.0005(8)
C4 0.0278(10) 0.0337(11) 0.0296(10) 0.0011(8) 0.0106(8) -0.0050(8)
C5 0.0294(10) 0.0274(10) 0.0342(11) 0.0017(8) 0.0104(8) -0.0009(8)
C6 0.0308(10) 0.0292(11) 0.0351(11) -0.0009(8) 0.0145(8) 0.0018(8)
C7 0.0286(10) 0.0268(10) 0.0266(10) -0.0026(8) 0.0089(8) 0.0006(8)
C8 0.0310(10) 0.0278(10) 0.0291(10) 0.0013(8) 0.0134(8) 0.0020(8)
C9 0.0362(11) 0.0385(11) 0.0323(11) -0.0010(9) 0.0152(9) 0.0004(9)
C10 0.0455(12) 0.0391(12) 0.0424(13) 0.0076(9) 0.0210(10) 0.0052(10)
O1' 0.0429(8) 0.0351(8) 0.0608(10) -0.0118(7) 0.0123(7) -0.0095(7)
O2' 0.0353(8) 0.0337(8) 0.0492(9) 0.0031(6) 0.0054(6) 0.0066(6)
O3' 0.0287(7) 0.0339(8) 0.0411(8) -0.0058(6) 0.0021(6) 0.0021(6)
C1' 0.0312(11) 0.0299(10) 0.0274(10) -0.0005(8) 0.0117(8) -0.0037(8)
C2' 0.0377(11) 0.0306(11) 0.0321(11) -0.0027(8) 0.0125(9) -0.0063(9)
C3' 0.0427(12) 0.0256(10) 0.0294(11) 0.0012(8) 0.0118(9) 0.0018(9)
C4' 0.0338(11) 0.0320(11) 0.0267(10) 0.0007(8) 0.0086(8) 0.0055(9)
C5' 0.0292(10) 0.0285(10) 0.0270(10) -0.0024(8) 0.0058(8) -0.0024(8)
C6' 0.0271(10) 0.0287(10) 0.0256(10) -0.0013(7) 0.0092(8) -0.0003(8)
C7' 0.0313(11) 0.0349(11) 0.0307(11) -0.0012(8) 0.0084(8) -0.0057(8)
C8' 0.0264(10) 0.0369(11) 0.0304(11) 0.0012(8) 0.0107(8) 0.0014(8)
C9' 0.0417(12) 0.0441(12) 0.0320(11) 0.0015(9) 0.0111(9) -0.0010(9)
C10' 0.0322(11) 0.0361(12) 0.0536(14) -0.0020(10) 0.0037(9) 0.0048(9)

loop_
_atom_type_symbol
_atom_type_description
_atom_type_scat_dispersion_real
_atom_type_scat_dispersion_imag
_atom_type_scat_source
C C 0.0033 0.0016 'International Tables Vol C Tables 4.2.6.8 and 6.1.1.4'
H H 0.0000 0.0000 'International Tables Vol C Tables 4.2.6.8 and 6.1.1.4'
O O 0.0106 0.0060 'International Tables Vol C Tables 4.2.6.8 and 6.1.1.4'

loop_
_geom_angle_atom_site_label_1
_geom_angle_atom_site_label_2
_geom_angle_atom_site_label_3
_geom_angle
_geom_angle_site_symmetry_1
_geom_angle_site_symmetry_3
_geom_angle_publ_flag
C2 O1 C5' 116.23(13) . . ?
C4 O2 C10 105.03(13) . . ?
C5 O3 C10 105.10(13) . . ?
C2 C1 C6 118.17(16) . . ?
C2 C1 C7 121.38(16) . . ?
C6 C1 C7 120.39(15) . . ?
C1 C2 O1 122.84(15) . . ?
C1 C2 C3 122.93(16) . . ?
O1 C2 C3 114.22(14) . . ?
C4 C3 C2 116.46(16) . . ?
C4 C3 H3A 121.8 . . ?
C2 C3 H3A 121.8 . . ?
C3 C4 C5 121.83(16) . . ?
C3 C4 O2 128.43(16) . . ?
C5 C4 O2 109.72(15) . . ?
C6 C5 C4 121.78(17) . . ?
C6 C5 O3 128.28(17) . . ?
C4 C5 O3 109.90(15) . . ?
C5 C6 C1 118.76(16) . . ?
C5 C6 H6A 120.6 . . ?
C1 C6 H6A 120.6 . . ?
C1 C7 C6' 110.95(14) . . ?
C1 C7 C8 114.85(14) . . ?
C6' C7 C8 109.87(14) . . ?
C1 C7 H7A 106.9 . . ?
C6' C7 H7A 106.9 . . ?
C8 C7 H7A 106.9 . . ?
C9 C8 C8' 110.80(15) . . ?
C9 C8 C7 109.25(14) . . ?
C8' C8 C7 113.15(14) . . ?
C9 C8 H8A 107.8 . . ?
C8' C8 H8A 107.8 . . ?
C7 C8 H8A 107.8 . . ?
C8 C9 H9A 109.5 . . ?
C8 C9 H9B 109.5 . . ?
H9A C9 H9B 109.5 . . ?
C8 C9 H9C 109.5 . . ?
H9A C9 H9C 109.5 . . ?
H9B C9 H9C 109.5 . . ?
O3 C10 O2 108.28(14) . . ?
O3 C10 H10A 110.0 . . ?
O2 C10 H10A 110.0 . . ?
O3 C10 H10B 110.0 . . ?
O2 C10 H10B 110.0 . . ?
H10A C10 H10B 108.4 . . ?
C4' O2' C10' 106.97(14) . . ?
C5' O3' C10' 105.00(13) . . ?
C7' C1' C2' 119.63(17) . . ?
C7' C1' C6' 121.88(17) . . ?
C2' C1' C6' 118.34(15) . . ?
O1' C2' C3' 120.56(17) . . ?
O1' C2' C1' 121.45(17) . . ?
C3' C2' C1' 117.98(16) . . ?
C4' C3' C2' 118.36(17) . . ?
C4' C3' H3A' 120.8 . . ?
C2' C3' H3A' 120.8 . . ?
C3' C4' O2' 126.95(17) . . ?
C3' C4' C5' 124.11(17) . . ?
O2' C4' C5' 108.83(15) . . ?
O3' C5' O1 110.21(14) . . ?
O3' C5' C4' 102.10(14) . . ?
O1 C5' C4' 107.10(14) . . ?
O3' C5' C6' 112.90(14) . . ?
O1 C5' C6' 112.26(14) . . ?
C4' C5' C6' 111.69(15) . . ?
C5' C6' C1' 107.60(14) . . ?
C5' C6' C7 112.09(14) . . ?
C1' C6' C7 113.67(15) . . ?
C5' C6' H6A' 107.7 . . ?
C1' C6' H6A' 107.8 . . ?
C7 C6' H6A' 107.8 . . ?
C1' C7' C8' 125.24(17) . . ?
C1' C7' H7A' 117.4 . . ?
C8' C7' H7A' 117.4 . . ?
C7' C8' C9' 110.10(15) . . ?
C7' C8' C8 112.17(15) . . ?
C9' C8' C8 114.86(15) . . ?
C7' C8' H8A' 106.4 . . ?
C9' C8' H8A' 106.4 . . ?
C8 C8' H8A' 106.4 . . ?
C8' C9' H9A' 109.5 . . ?
C8' C9' H9B' 109.5 . . ?
H9A' C9' H9B' 109.5 . . ?
C8' C9' H9C' 109.5 . . ?
H9A' C9' H9C' 109.5 . . ?
H9B' C9' H9C' 109.5 . . ?
O3' C10' O2' 105.67(14) . . ?
O3' C10' H10C 110.6 . . ?
O2' C10' H10C 110.6 . . ?
O3' C10' H10D 110.6 . . ?
O2' C10' H10D 110.6 . . ?
H10C C10' H10D 108.7 . . ?

loop_
_geom_bond_atom_site_label_1
_geom_bond_atom_site_label_2
_geom_bond_distance
_geom_bond_site_symmetry_2
_geom_bond_publ_flag
O1 C2 1.391(2) . ?
O1 C5' 1.425(2) . ?
O2 C4 1.382(2) . ?
O2 C10 1.433(2) . ?
O3 C5 1.382(2) . ?
O3 C10 1.425(2) . ?
C1 C2 1.388(2) . ?
C1 C6 1.408(3) . ?
C1 C7 1.522(2) . ?
C2 C3 1.405(2) . ?
C3 C4 1.365(3) . ?
C3 H3A 0.9500 . ?
C4 C5 1.380(2) . ?
C5 C6 1.364(2) . ?
C6 H6A 0.9500 . ?
C7 C6' 1.535(2) . ?
C7 C8 1.545(2) . ?
C7 H7A 1.0000 . ?
C8 C9 1.531(2) . ?
C8 C8' 1.541(3) . ?
C8 H8A 1.0000 . ?
C9 H9A 0.9800 . ?
C9 H9B 0.9800 . ?
C9 H9C 0.9800 . ?
C10 H10A 0.9900 . ?
C10 H10B 0.9900 . ?
O1' C2' 1.230(2) . ?
O2' C4' 1.354(2) . ?
O2' C10' 1.441(2) . ?
O3' C5' 1.420(2) . ?
O3' C10' 1.426(2) . ?
C1' C7' 1.334(3) . ?
C1' C2' 1.497(3) . ?
C1' C6' 1.517(2) . ?
C2' C3' 1.457(3) . ?
C3' C4' 1.326(3) . ?
C3' H3A' 0.9500 . ?
C4' C5' 1.497(2) . ?
C5' C6' 1.507(2) . ?
C6' H6A' 1.0000 . ?
C7' C8' 1.491(3) . ?
C7' H7A' 0.9500 . ?
C8' C9' 1.537(3) . ?
C8' H8A' 1.0000 . ?
C9' H9A' 0.9800 . ?
C9' H9B' 0.9800 . ?
C9' H9C' 0.9800 . ?
C10' H10C 0.9900 . ?
C10' H10D 0.9900 . ?

loop_
_geom_torsion_atom_site_label_1
_geom_torsion_atom_site_label_2
_geom_torsion_atom_site_label_3
_geom_torsion_atom_site_label_4
_geom_torsion
_geom_torsion_site_symmetry_1
_geom_torsion_site_symmetry_2
_geom_torsion_site_symmetry_3
_geom_torsion_site_symmetry_4
_geom_torsion_publ_flag
C6 C1 C2 O1 177.94(15) . . . . ?
C7 C1 C2 O1 0.8(3) . . . . ?
C6 C1 C2 C3 -3.4(3) . . . . ?
C7 C1 C2 C3 179.48(16) . . . . ?
C5' O1 C2 C1 -18.7(2) . . . . ?
C5' O1 C2 C3 162.48(15) . . . . ?
C1 C2 C3 C4 2.0(3) . . . . ?
O1 C2 C3 C4 -179.20(15) . . . . ?
C2 C3 C4 C5 -0.1(3) . . . . ?
C2 C3 C4 O2 178.17(16) . . . . ?
C10 O2 C4 C3 173.76(19) . . . . ?
C10 O2 C4 C5 -7.8(2) . . . . ?
C3 C4 C5 C6 -0.4(3) . . . . ?
O2 C4 C5 C6 -178.95(16) . . . . ?
C3 C4 C5 O3 177.73(16) . . . . ?
O2 C4 C5 O3 -0.8(2) . . . . ?
C10 O3 C5 C6 -172.89(19) . . . . ?
C10 O3 C5 C4 9.1(2) . . . . ?
C4 C5 C6 C1 -1.0(3) . . . . ?
O3 C5 C6 C1 -178.74(17) . . . . ?
C2 C1 C6 C5 2.8(3) . . . . ?
C7 C1 C6 C5 179.93(16) . . . . ?
C2 C1 C7 C6' -11.6(2) . . . . ?
C6 C1 C7 C6' 171.36(16) . . . . ?
C2 C1 C7 C8 -136.89(17) . . . . ?
C6 C1 C7 C8 46.0(2) . . . . ?
C1 C7 C8 C9 -166.71(15) . . . . ?
C6' C7 C8 C9 67.39(18) . . . . ?
C1 C7 C8 C8' 69.34(19) . . . . ?
C6' C7 C8 C8' -56.55(19) . . . . ?
C5 O3 C10 O2 -13.9(2) . . . . ?
C4 O2 C10 O3 13.5(2) . . . . ?
C7' C1' C2' O1' -6.0(3) . . . . ?
C6' C1' C2' O1' 169.55(17) . . . . ?
C7' C1' C2' C3' 175.19(17) . . . . ?
C6' C1' C2' C3' -9.2(2) . . . . ?
O1' C2' C3' C4' 167.55(17) . . . . ?
C1' C2' C3' C4' -13.7(3) . . . . ?
C2' C3' C4' O2' 176.21(16) . . . . ?
C2' C3' C4' C5' 0.4(3) . . . . ?
C10' O2' C4' C3' -175.46(19) . . . . ?
C10' O2' C4' C5' 0.84(19) . . . . ?
C10' O3' C5' O1 -81.35(17) . . . . ?
C10' O3' C5' C4' 32.18(17) . . . . ?
C10' O3' C5' C6' 152.24(16) . . . . ?
C2 O1 C5' O3' -79.99(17) . . . . ?
C2 O1 C5' C4' 169.72(14) . . . . ?
C2 O1 C5' C6' 46.79(19) . . . . ?
C3' C4' C5' O3' 155.68(17) . . . . ?
O2' C4' C5' O3' -20.75(18) . . . . ?
C3' C4' C5' O1 -88.5(2) . . . . ?
O2' C4' C5' O1 95.07(16) . . . . ?
C3' C4' C5' C6' 34.8(2) . . . . ?
O2' C4' C5' C6' -141.65(15) . . . . ?
O3' C5' C6' C1' -166.40(14) . . . . ?
O1 C5' C6' C1' 68.29(18) . . . . ?
C4' C5' C6' C1' -52.02(19) . . . . ?
O3' C5' C6' C7 67.92(19) . . . . ?
O1 C5' C6' C7 -57.39(19) . . . . ?
C4' C5' C6' C7 -177.70(14) . . . . ?
C7' C1' C6' C5' -142.99(17) . . . . ?
C2' C1' C6' C5' 41.5(2) . . . . ?
C7' C1' C6' C7 -18.2(2) . . . . ?
C2' C1' C6' C7 166.26(15) . . . . ?
C1 C7 C6' C5' 38.4(2) . . . . ?
C8 C7 C6' C5' 166.45(14) . . . . ?
C1 C7 C6' C1' -83.91(18) . . . . ?
C8 C7 C6' C1' 44.17(19) . . . . ?
C2' C1' C7' C8' 177.33(16) . . . . ?
C6' C1' C7' C8' 1.9(3) . . . . ?
C1' C7' C8' C9' 116.2(2) . . . . ?
C1' C7' C8' C8 -13.1(3) . . . . ?
C9 C8 C8' C7' -82.60(18) . . . . ?
C7 C8 C8' C7' 40.5(2) . . . . ?
C9 C8 C8' C9' 150.68(16) . . . . ?
C7 C8 C8' C9' -86.23(19) . . . . ?
C5' O3' C10' O2' -33.05(19) . . . . ?
C4' O2' C10' O3' 19.6(2) . . . . ?

loop_
_cod_related_entry_id
_cod_related_entry_database
_cod_related_entry_code
1 ChemSpider 256989
